data_4033587
loop_
_publ_author_name
'Bodzioch, Agnieszka'
'Pomik\/lo, Dominika'
'Celeda, Ma\/lgorzata'
'Pietrzak, Anna'
'Kaszy\'nski, Piotr'

_publ_section_title
;
 3-Substituted Benzo[ e][1,2,4]triazines: Synthesis and Electronic Effects
 of the C(3) Substituent.
;
_journal_issue 10
_journal_name_full 'The Journal of organic chemistry'
_journal_page_first 6377
_journal_page_last 6394
_journal_paper_doi 10.1021/acs.joc.9b00716
_journal_volume 84
_journal_year 2019
_chemical_formula_moiety 'C9 H5 F6 N3 O'
_chemical_formula_sum 'C9 H5 F6 N3 O'
_chemical_formula_weight 285.16
_space_group_crystal_system monoclinic
_space_group_IT_number 14
_space_group_name_Hall '-P 2ybc'
_space_group_name_H-M_alt 'P 1 21/c 1'
_symmetry_space_group_name_Hall '-P 2ybc'
_symmetry_space_group_name_H-M 'P 1 21/c 1'
_atom_sites_solution_hydrogens mixed
_atom_sites_solution_primary dual
_audit_creation_method SHELXL-2018/1
_audit_update_record
;
2019-02-21 deposited with the CCDC.    2019-03-12 downloaded from the CCDC.
;
_cell_angle_alpha 90
_cell_angle_beta 106.788(2)
_cell_angle_gamma 90
_cell_formula_units_Z 8
_cell_length_a 10.9239(2)
_cell_length_b 22.6975(4)
_cell_length_c 8.8845(2)
_cell_measurement_reflns_used 9359
_cell_measurement_temperature 100.0(2)
_cell_measurement_theta_max 81.1610
_cell_measurement_theta_min 4.6350
_cell_volume 2108.98(7)
_computing_cell_refinement 'CrysAlisPro 1.171.39.45g (Rigaku OD, 2018)'
_computing_data_collection 'CrysAlisPro 1.171.39.45g (Rigaku OD, 2018)'
_computing_data_reduction 'CrysAlisPro 1.171.39.45g (Rigaku OD, 2018)'
_computing_structure_refinement 'SHELXL-2018/1 (Sheldrick, 2018)'
_computing_structure_solution 'SHELXT 2014/5 (Sheldrick, 2014)'
_diffrn_ambient_temperature 100.0(2)
_diffrn_detector 'CCD plate'
_diffrn_measured_fraction_theta_full 1.000
_diffrn_measured_fraction_theta_max 1.000
_diffrn_measurement_device_type 'SuperNova, Dual, Cu at home/near, Pilatus 200K'
_diffrn_measurement_method '\w scans'
_diffrn_radiation_type CuK\a
_diffrn_radiation_wavelength 1.54184
_diffrn_reflns_av_R_equivalents 0.0538
_diffrn_reflns_av_unetI/netI 0.0383
_diffrn_reflns_Laue_measured_fraction_full 1.000
_diffrn_reflns_Laue_measured_fraction_max 1.000
_diffrn_reflns_limit_h_max 13
_diffrn_reflns_limit_h_min -10
_diffrn_reflns_limit_k_max 27
_diffrn_reflns_limit_k_min -27
_diffrn_reflns_limit_l_max 8
_diffrn_reflns_limit_l_min -10
_diffrn_reflns_number 18483
_diffrn_reflns_point_group_measured_fraction_full 1.000
_diffrn_reflns_point_group_measured_fraction_max 1.000
_diffrn_reflns_theta_full 67.684
_diffrn_reflns_theta_max 68.239
_diffrn_reflns_theta_min 3.895
_diffrn_source 'micro-focus sealed X-ray tube'
_exptl_absorpt_coefficient_mu 1.754
_exptl_absorpt_correction_T_max 1.00000
_exptl_absorpt_correction_T_min 0.79360
_exptl_absorpt_correction_type multi-scan
_exptl_absorpt_process_details
;
CrysAlisPro 1.171.39.45g (Rigaku Oxford Diffraction, 2018)
Empirical absorption correction using spherical harmonics,
 implemented in SCALE3 ABSPACK scaling algorithm.
;
_exptl_crystal_colour yellow
_exptl_crystal_density_diffrn 1.796
_exptl_crystal_description plate
_exptl_crystal_F_000 1136
_exptl_crystal_size_max 0.234
_exptl_crystal_size_mid 0.073
_exptl_crystal_size_min 0.054
_refine_diff_density_max 0.390
_refine_diff_density_min -0.342
_refine_diff_density_rms 0.057
_refine_ls_extinction_method none
_refine_ls_goodness_of_fit_ref 1.034
_refine_ls_hydrogen_treatment mixed
_refine_ls_matrix_type full
_refine_ls_number_parameters 351
_refine_ls_number_reflns 3872
_refine_ls_number_restraints 0
_refine_ls_restrained_S_all 1.034
_refine_ls_R_factor_all 0.0443
_refine_ls_R_factor_gt 0.0372
_refine_ls_shift/su_max 0.001
_refine_ls_shift/su_mean 0.000
_refine_ls_structure_factor_coef Fsqd
_refine_ls_weighting_details 'w=1/[\s^2^(Fo^2^)+(0.0520P)^2^+0.9743P] where P=(Fo^2^+2Fc^2^)/3'
_refine_ls_weighting_scheme calc
_refine_ls_wR_factor_gt 0.0960
_refine_ls_wR_factor_ref 0.1005
_reflns_Friedel_coverage 0.000
_reflns_number_gt 3317
_reflns_number_total 3872
_reflns_threshold_expression 'I > 2\s(I)'
_cod_data_source_file jo9b00716_si_007.cif
_cod_data_source_block AB_CF3samp2_c3_100K
_cod_depositor_comments 'Adding full bibliography for 4033587--4033588.cif.'
_cod_database_code 4033587
_shelx_shelxl_version_number 2018/1
_shelx_space_group_comment
;
The symmetry employed for this shelxl refinement is uniquely defined
by the following loop, which should always be used as a source of
symmetry information in preference to the above space-group names.
They are only intended as comments.
;
_oxdiff_exptl_absorpt_empirical_full_min 0.436
_oxdiff_exptl_absorpt_empirical_full_max 2.432
_oxdiff_exptl_absorpt_empirical_details
;
Empirical correction (ABSPACK) includes:
- Absorption correction using spherical harmonics
- Frame scaling
;

loop_
_space_group_symop_operation_xyz
'x, y, z'
'-x, y+1/2, -z+1/2'
'-x, -y, -z'
'x, -y-1/2, z-1/2'

loop_
_atom_site_label
_atom_site_type_symbol
_atom_site_fract_x
_atom_site_fract_y
_atom_site_fract_z
_atom_site_U_iso_or_equiv
_atom_site_adp_type
_atom_site_occupancy
_atom_site_site_symmetry_order
_atom_site_calc_flag
_atom_site_refinement_flags_posn
_atom_site_refinement_flags_adp
O19 O 0.90014(11) 0.33121(5) 0.88278(14) 0.0212(3) Uani 1 1 d . .
F16 F 0.17361(12) 0.31723(6) -0.02104(15) 0.0414(3) Uani 1 1 d . .
O38 O 0.34734(12) 0.47926(5) 0.47799(14) 0.0201(3) Uani 1 1 d . .
N2 N 0.29736(13) 0.40223(6) 0.32717(17) 0.0166(3) Uani 1 1 d . .
N3 N 0.78913(13) 0.34704(6) 0.80597(17) 0.0161(3) Uani 1 1 d . .
N10 N 0.57363(14) 0.40082(7) 0.62819(17) 0.0161(3) Uani 1 1 d . .
H1 H 0.508(3) 0.4170(12) 0.581(3) 0.042(7) Uiso 1 1 d . .
F10 F 0.37611(10) 0.34364(5) 0.72632(14) 0.0300(3) Uani 1 1 d . .
N20 N 0.08238(14) 0.39587(7) 0.14135(19) 0.0214(3) Uani 1 1 d . .
H2 H 0.028(2) 0.3776(11) 0.072(3) 0.031(6) Uiso 1 1 d . .
C9 C 0.64664(16) 0.37145(7) 0.5502(2) 0.0144(3) Uani 1 1 d . .
F9 F 0.53069(11) 0.28609(5) 0.71766(13) 0.0269(3) Uani 1 1 d . .
C24 C 0.13651(16) 0.47504(7) 0.3257(2) 0.0157(3) Uani 1 1 d . .
C4 C 0.75482(16) 0.34091(7) 0.63782(19) 0.0152(3) Uani 1 1 d . .
N4 N 0.71645(14) 0.36995(6) 0.88071(16) 0.0165(3) Uani 1 1 d . .
C29 C 0.04737(16) 0.44576(7) 0.2054(2) 0.0161(3) Uani 1 1 d . .
C11 C 0.49898(17) 0.33122(8) 0.7946(2) 0.0192(4) Uani 1 1 d . .
F11 F 0.09439(13) 0.27552(6) 0.23169(18) 0.0495(4) Uani 1 1 d . .
C15 C 0.55183(17) 0.43903(8) 0.8724(2) 0.0188(4) Uani 1 1 d . .
F15 F 0.30529(12) 0.38973(6) 0.03261(14) 0.0350(3) Uani 1 1 d . .
F14 F 0.35644(11) 0.30730(5) 0.15317(14) 0.0320(3) Uani 1 1 d . .
F13 F 0.27925(12) 0.28695(5) 0.40141(15) 0.0362(3) Uani 1 1 d . .
F12 F 0.11756(13) 0.33608(7) 0.42649(16) 0.0443(4) Uani 1 1 d . .
C1 C 0.58618(16) 0.38480(7) 0.78722(19) 0.0149(3) Uani 1 1 d . .
N1 N 0.26379(13) 0.45051(6) 0.37836(16) 0.0145(3) Uani 1 1 d . .
C5 C 0.83528(17) 0.31070(8) 0.5686(2) 0.0201(4) Uani 1 1 d . .
H5 H 0.906424 0.290536 0.629775 0.024 Uiso 1 1 calc R U
F5 F 0.51034(12) 0.31349(5) 0.94094(13) 0.0307(3) Uani 1 1 d . .
C21 C 0.19908(16) 0.36632(8) 0.2212(2) 0.0170(4) Uani 1 1 d . .
C27 C -0.10395(17) 0.52149(8) 0.2141(2) 0.0233(4) Uani 1 1 d . .
H27 H -0.185547 0.537434 0.176603 0.028 Uiso 1 1 calc R U
C25 C 0.10853(17) 0.52710(8) 0.3913(2) 0.0199(4) Uani 1 1 d . .
H25 H 0.170026 0.545729 0.471865 0.024 Uiso 1 1 calc R U
C26 C -0.01266(18) 0.55052(8) 0.3339(2) 0.0243(4) Uani 1 1 d . .
H26 H -0.033458 0.585554 0.374955 0.029 Uiso 1 1 calc R U
C8 C 0.62186(16) 0.37319(8) 0.3865(2) 0.0184(4) Uani 1 1 d . .
H8 H 0.552525 0.394401 0.324966 0.022 Uiso 1 1 calc R U
F8 F 0.43353(10) 0.45780(5) 0.80233(13) 0.0267(3) Uani 1 1 d . .
C34 C 0.26021(18) 0.34419(9) 0.0951(2) 0.0243(4) Uani 1 1 d . .
C7 C 0.70147(17) 0.34307(8) 0.3173(2) 0.0211(4) Uani 1 1 d . .
H7 H 0.684325 0.343946 0.208521 0.025 Uiso 1 1 calc R U
F7 F 0.63196(11) 0.48330(5) 0.87070(13) 0.0256(3) Uani 1 1 d . .
C28 C -0.07577(17) 0.46957(8) 0.1498(2) 0.0219(4) Uani 1 1 d . .
H28 H -0.137897 0.450651 0.070536 0.026 Uiso 1 1 calc R U
C6 C 0.80696(18) 0.31137(8) 0.4067(2) 0.0225(4) Uani 1 1 d . .
H6 H 0.858097 0.290738 0.357374 0.027 Uiso 1 1 calc R U
F6 F 0.56027(11) 0.42773(5) 1.02196(12) 0.0262(3) Uani 1 1 d . .
C30 C 0.17356(19) 0.31474(9) 0.3218(2) 0.0282(4) Uani 1 1 d . .

loop_
_atom_site_aniso_label
_atom_site_aniso_U_11
_atom_site_aniso_U_22
_atom_site_aniso_U_33
_atom_site_aniso_U_23
_atom_site_aniso_U_13
_atom_site_aniso_U_12
O19 0.0145(6) 0.0180(6) 0.0246(6) -0.0013(5) -0.0048(5) 0.0050(5)
F16 0.0269(6) 0.0474(8) 0.0409(7) -0.0293(6) -0.0046(5) 0.0115(6)
O38 0.0174(6) 0.0158(6) 0.0221(6) -0.0027(5) -0.0022(5) -0.0036(5)
N2 0.0131(7) 0.0129(7) 0.0216(7) -0.0010(6) 0.0016(6) 0.0014(6)
N3 0.0144(7) 0.0100(7) 0.0210(7) -0.0004(5) 0.0004(6) -0.0001(5)
N10 0.0133(7) 0.0167(7) 0.0167(7) 0.0011(5) 0.0019(6) 0.0047(6)
F10 0.0160(5) 0.0354(7) 0.0373(6) -0.0053(5) 0.0055(5) -0.0076(5)
N20 0.0133(7) 0.0208(8) 0.0246(8) -0.0091(6) -0.0034(6) 0.0050(6)
C9 0.0130(8) 0.0104(7) 0.0196(8) -0.0014(6) 0.0042(6) -0.0016(6)
F9 0.0320(6) 0.0159(5) 0.0362(6) -0.0091(4) 0.0150(5) -0.0092(5)
C24 0.0133(8) 0.0130(8) 0.0205(8) 0.0037(6) 0.0043(6) 0.0017(6)
C4 0.0147(8) 0.0108(8) 0.0177(8) -0.0014(6) 0.0011(6) -0.0003(6)
N4 0.0161(7) 0.0139(7) 0.0171(7) -0.0013(5) 0.0011(6) 0.0005(6)
C29 0.0143(8) 0.0148(8) 0.0185(8) 0.0010(6) 0.0038(6) 0.0015(7)
C11 0.0197(9) 0.0189(9) 0.0192(8) -0.0023(7) 0.0060(7) -0.0047(7)
F11 0.0388(7) 0.0272(7) 0.0655(9) 0.0090(6) -0.0121(6) -0.0210(6)
C15 0.0182(8) 0.0188(9) 0.0180(8) -0.0016(7) 0.0031(7) 0.0000(7)
F15 0.0404(7) 0.0384(7) 0.0307(6) 0.0072(5) 0.0174(5) 0.0094(6)
F14 0.0229(6) 0.0266(6) 0.0426(7) -0.0071(5) 0.0034(5) 0.0134(5)
F13 0.0314(6) 0.0223(6) 0.0445(7) 0.0150(5) -0.0055(5) -0.0042(5)
F12 0.0353(7) 0.0562(9) 0.0466(8) 0.0149(6) 0.0200(6) -0.0084(6)
C1 0.0151(8) 0.0130(8) 0.0153(8) -0.0009(6) 0.0025(6) -0.0004(6)
N1 0.0135(7) 0.0121(7) 0.0167(7) 0.0022(5) 0.0023(5) -0.0014(5)
C5 0.0161(8) 0.0147(8) 0.0278(9) -0.0012(7) 0.0038(7) 0.0013(7)
F5 0.0410(7) 0.0283(6) 0.0242(6) 0.0028(5) 0.0118(5) -0.0121(5)
C21 0.0133(8) 0.0133(8) 0.0219(8) -0.0013(7) 0.0010(7) 0.0011(6)
C27 0.0166(9) 0.0182(9) 0.0350(10) 0.0046(8) 0.0072(8) 0.0062(7)
C25 0.0205(9) 0.0131(8) 0.0261(9) -0.0014(7) 0.0066(7) -0.0027(7)
C26 0.0243(10) 0.0128(8) 0.0378(11) -0.0016(7) 0.0122(8) 0.0027(7)
C8 0.0146(8) 0.0184(9) 0.0200(8) 0.0007(7) 0.0016(7) -0.0001(7)
F8 0.0216(5) 0.0297(6) 0.0269(6) -0.0063(4) 0.0041(4) 0.0107(5)
C34 0.0186(9) 0.0206(9) 0.0296(10) -0.0070(8) 0.0005(8) 0.0058(7)
C7 0.0214(9) 0.0233(9) 0.0191(9) -0.0023(7) 0.0064(7) -0.0023(7)
F7 0.0316(6) 0.0123(5) 0.0337(6) -0.0062(4) 0.0110(5) -0.0026(4)
C28 0.0140(8) 0.0215(9) 0.0272(9) -0.0006(7) 0.0013(7) 0.0028(7)
C6 0.0208(9) 0.0213(9) 0.0272(9) -0.0057(7) 0.0100(8) 0.0009(7)
F6 0.0364(6) 0.0252(6) 0.0174(5) -0.0045(4) 0.0084(4) 0.0042(5)
C30 0.0198(9) 0.0240(10) 0.0354(11) 0.0051(8) -0.0009(8) -0.0080(8)

loop_
_atom_type_symbol
_atom_type_description
_atom_type_scat_dispersion_real
_atom_type_scat_dispersion_imag
_atom_type_scat_source
C C 0.0181 0.0091 'International Tables Vol C Tables 4.2.6.8 and 6.1.1.4'
H H 0.0000 0.0000 'International Tables Vol C Tables 4.2.6.8 and 6.1.1.4'
F F 0.0727 0.0534 'International Tables Vol C Tables 4.2.6.8 and 6.1.1.4'
N N 0.0311 0.0180 'International Tables Vol C Tables 4.2.6.8 and 6.1.1.4'
O O 0.0492 0.0322 'International Tables Vol C Tables 4.2.6.8 and 6.1.1.4'

loop_
_geom_angle_atom_site_label_1
_geom_angle_atom_site_label_2
_geom_angle_atom_site_label_3
_geom_angle
N1 N2 C21 118.40(13)
O19 N3 N4 118.55(14)
O19 N3 C4 117.15(14)
N4 N3 C4 124.21(14)
C9 N10 C1 118.23(14)
C9 N10 H1 121.3(19)
C1 N10 H1 116.4(19)
C29 N20 C21 119.72(15)
C29 N20 H2 119.5(17)
C21 N20 H2 118.5(17)
N10 C9 C4 118.76(15)
N10 C9 C8 123.01(15)
C4 C9 C8 118.13(16)
C29 C24 C25 122.61(16)
C29 C24 N1 117.38(15)
C25 C24 N1 119.98(15)
C5 C4 C9 122.62(16)
C5 C4 N3 119.93(15)
C9 C4 N3 117.12(15)
N3 N4 C1 116.41(13)
N20 C29 C24 119.80(15)
N20 C29 C28 121.81(16)
C24 C29 C28 118.36(16)
F5 C11 F9 107.70(15)
F5 C11 F10 107.81(14)
F9 C11 F10 107.80(14)
F5 C11 C1 113.04(14)
F9 C11 C1 109.01(14)
F10 C11 C1 111.29(14)
F6 C15 F8 107.83(14)
F6 C15 F7 107.43(14)
F8 C15 F7 107.74(14)
F6 C15 C1 112.24(14)
F8 C15 C1 111.46(14)
F7 C15 C1 109.94(14)
N10 C1 N4 114.83(14)
N10 C1 C15 108.30(14)
N4 C1 C15 103.83(13)
N10 C1 C11 110.84(13)
N4 C1 C11 107.58(13)
C15 C1 C11 111.28(14)
O38 N1 N2 118.10(14)
O38 N1 C24 117.64(14)
N2 N1 C24 124.24(14)
C6 C5 C4 118.37(17)
C6 C5 H5 120.8
C4 C5 H5 120.8
N20 C21 N2 116.25(14)
N20 C21 C34 107.57(14)
N2 C21 C34 104.98(14)
N20 C21 C30 110.94(15)
N2 C21 C30 105.81(14)
C34 C21 C30 111.17(16)
C28 C27 C26 121.47(17)
C28 C27 H27 119.3
C26 C27 H27 119.3
C26 C25 C24 118.44(17)
C26 C25 H25 120.8
C24 C25 H25 120.8
C25 C26 C27 119.84(17)
C25 C26 H26 120.1
C27 C26 H26 120.1
C7 C8 C9 119.33(16)
C7 C8 H8 120.3
C9 C8 H8 120.3
F14 C34 F16 108.51(15)
F14 C34 F15 107.75(16)
F16 C34 F15 107.40(16)
F14 C34 C21 112.53(16)
F16 C34 C21 110.65(15)
F15 C34 C21 109.82(15)
C8 C7 C6 121.61(16)
C8 C7 H7 119.2
C6 C7 H7 119.2
C27 C28 C29 119.28(17)
C27 C28 H28 120.4
C29 C28 H28 120.4
C5 C6 C7 119.88(17)
C5 C6 H6 120.1
C7 C6 H6 120.1
F13 C30 F11 108.43(17)
F13 C30 F12 107.65(17)
F11 C30 F12 108.08(17)
F13 C30 C21 113.19(16)
F11 C30 C21 110.59(16)
F12 C30 C21 108.75(16)

loop_
_geom_bond_atom_site_label_1
_geom_bond_atom_site_label_2
_geom_bond_distance
O19 N3 1.2599(18)
F16 C34 1.330(2)
O38 N1 1.2552(18)
N2 N1 1.280(2)
N2 C21 1.456(2)
N3 N4 1.283(2)
N3 C4 1.438(2)
N10 C9 1.371(2)
N10 C1 1.427(2)
N10 H1 0.81(3)
F10 C11 1.334(2)
N20 C29 1.371(2)
N20 C21 1.434(2)
N20 H2 0.84(3)
C9 C4 1.397(2)
C9 C8 1.401(2)
F9 C11 1.332(2)
C24 C29 1.390(2)
C24 C25 1.390(2)
C24 N1 1.444(2)
C4 C5 1.391(3)
N4 C1 1.465(2)
C29 C28 1.401(2)
C11 F5 1.332(2)
C11 C1 1.558(2)
F11 C30 1.335(2)
C15 F6 1.331(2)
C15 F8 1.332(2)
C15 F7 1.336(2)
C15 C1 1.547(2)
F15 C34 1.333(2)
F14 C34 1.326(2)
F13 C30 1.326(2)
F12 C30 1.342(3)
C5 C6 1.381(3)
C5 H5 0.9300
C21 C34 1.545(3)
C21 C30 1.546(3)
C27 C28 1.382(3)
C27 C26 1.396(3)
C27 H27 0.9300
C25 C26 1.380(3)
C25 H25 0.9300
C26 H26 0.9300
C8 C7 1.382(3)
C8 H8 0.9300
C7 C6 1.396(3)
C7 H7 0.9300
C28 H28 0.9300
C6 H6 0.9300
